data_7703212
loop_
_publ_author_name
'Nakai, Hidetaka'
'Miyata, Seiya'
'Kajiwara, Yuu'
'Ozawa, Yoshiki'
'Abe, Masaaki'

_publ_section_title
;
 A non-linear phenomenon observed in the photochromic crystals of a
 rhodium dithionite complex with n-propyl moieties.
;
_journal_issue 6
_journal_name_full 'Dalton transactions (Cambridge, England : 2003)'
_journal_page_first 1721
_journal_page_last 1725
_journal_paper_doi 10.1039/c9dt04760c
_journal_volume 49
_journal_year 2020
_chemical_absolute_configuration 'CHOOSE rm ad rmad syn or unk'
_chemical_formula_moiety 'C26 H42 O4 Rh2 S2'
_chemical_formula_sum 'C26 H42 O4 Rh2 S2'
_chemical_formula_weight 688.55
_space_group_crystal_system orthorhombic
_space_group_IT_number 19
_space_group_name_Hall 'P 2ac 2ab'
_space_group_name_H-M_alt 'P 21 21 21'
_atom_sites_solution_hydrogens geom
_atom_sites_solution_primary direct
_atom_sites_solution_secondary difmap
_audit_update_record
;
2019-10-27 deposited with the CCDC.	2020-01-03 downloaded from the CCDC.
;
_cell_angle_alpha 90.0000
_cell_angle_beta 90.0000
_cell_angle_gamma 90.0000
_cell_formula_units_Z 4
_cell_length_a 8.9898(3)
_cell_length_b 13.4342(4)
_cell_length_c 22.2250(7)
_cell_measurement_reflns_used 12818
_cell_measurement_temperature 100
_cell_measurement_theta_max 31.76
_cell_measurement_theta_min 2.78
_cell_volume 2684.13(15)
_computing_cell_refinement 'CrysAlisPro 1.171.39.20a (Rigaku OD, 2015)'
_computing_data_collection 'CrysAlisPro 1.171.39.20a (Rigaku OD, 2015)'
_computing_data_reduction 'CrysAlisPro 1.171.39.20a (Rigaku OD, 2015)'
_computing_molecular_graphics 'CrystalStructure 4.2.2'
_computing_publication_material 'CrystalStructure 4.2.2 (Rigaku, 2016)'
_computing_structure_refinement 'SHELXL Version 2014/7 (Sheldrick, 2008)'
_computing_structure_solution 'SHELXT Version 2014/5 (Sheldrick, 2014)'
_diffrn_ambient_temperature 100
_diffrn_detector_area_resol_mean 5.811
_diffrn_measured_fraction_theta_full 0.993
_diffrn_measured_fraction_theta_max 0.932
_diffrn_measurement_device_type 'Rigaku XtaLAB P200'
_diffrn_measurement_method \w
_diffrn_radiation_type 'Mo K\a'
_diffrn_radiation_wavelength 0.71075
_diffrn_reflns_av_R_equivalents 0.0373
_diffrn_reflns_Laue_measured_fraction_full 0.993
_diffrn_reflns_Laue_measured_fraction_max 0.932
_diffrn_reflns_limit_h_max 13
_diffrn_reflns_limit_h_min -12
_diffrn_reflns_limit_k_max 19
_diffrn_reflns_limit_k_min -19
_diffrn_reflns_limit_l_max 31
_diffrn_reflns_limit_l_min -29
_diffrn_reflns_number 27738
_diffrn_reflns_point_group_measured_fraction_full 0.990
_diffrn_reflns_point_group_measured_fraction_max 0.889
_diffrn_reflns_theta_full 25.242
_diffrn_reflns_theta_max 31.397
_diffrn_reflns_theta_min 2.726
_diffrn_standards_number 0
_exptl_absorpt_coefficient_mu 1.413
_exptl_absorpt_correction_T_max 0.809
_exptl_absorpt_correction_T_min 0.711
_exptl_absorpt_correction_type multi-scan
_exptl_absorpt_process_details
;
CrysAlisPro 1.171.39.20a (Rigaku Oxford Diffraction, 2015)
Empirical absorption correction using spherical harmonics,
 implemented in SCALE3 ABSPACK scaling algorithm.
;
_exptl_crystal_colour red-orange
_exptl_crystal_density_diffrn 1.704
_exptl_crystal_density_method 'not measured'
_exptl_crystal_description block
_exptl_crystal_F_000 1408.00
_exptl_crystal_size_max 0.200
_exptl_crystal_size_mid 0.200
_exptl_crystal_size_min 0.150
_refine_diff_density_max 3.00
_refine_diff_density_min -0.97
_refine_ls_abs_structure_details
;
 Flack x determined using 3047 quotients [(I+)-(I-)]/[(I+)+(I-)]
 (Parsons, Flack and Wagner, Acta Cryst. B69 (2013) 249-259).
;
_refine_ls_abs_structure_Flack -0.005(17)
_refine_ls_extinction_method none
_refine_ls_goodness_of_fit_ref 1.163
_refine_ls_hydrogen_treatment constr
_refine_ls_number_parameters 317
_refine_ls_number_reflns 7879
_refine_ls_number_restraints 0
_refine_ls_R_factor_all 0.0371
_refine_ls_R_factor_gt 0.0359
_refine_ls_shift/su_max 0.001
_refine_ls_structure_factor_coef Fsqd
_refine_ls_weighting_details 'w = 1/[\s^2^(Fo^2^)+(0.0160P)^2^+13.3849P] where P=(Fo^2^+2Fc^2^)/3'
_refine_ls_weighting_scheme calc
_refine_ls_wR_factor_gt 0.0872
_refine_ls_wR_factor_ref 0.0876
_reflns_Friedel_coverage 0.714
_reflns_Friedel_fraction_full 0.986
_reflns_Friedel_fraction_max 0.836
_reflns_number_gt 7641
_reflns_number_total 7892
_reflns_threshold_expression F^2^>2.0\s(F^2^)
_cod_data_source_file c9dt04760c2.cif
_cod_data_source_block sample21b
_cod_depositor_comments 'Adding full bibliography for 7703196--7703221.cif.'
_cod_database_code 7703212

loop_
_space_group_symop_id
_space_group_symop_operation_xyz
1 +X,+Y,+Z
2 1/2-X,-Y,1/2+Z
3 1/2+X,1/2-Y,-Z
4 -X,1/2+Y,1/2-Z

loop_
_atom_site_label
_atom_site_type_symbol
_atom_site_fract_x
_atom_site_fract_y
_atom_site_fract_z
_atom_site_U_iso_or_equiv
_atom_site_adp_type
_atom_site_occupancy
_atom_site_site_symmetry_order
_atom_site_calc_flag
_atom_site_refinement_flags_posn
_atom_site_refinement_flags_adp
Rh1 Rh 0.66854(4) 0.63340(3) 0.36535(2) 0.00663(8) Uani 1 1 d . .
Rh2 Rh 0.71483(4) 0.45955(3) 0.41550(2) 0.00666(8) Uani 1 1 d . .
S1 S 0.42267(16) 0.60762(11) 0.38716(6) 0.0109(3) Uani 1 1 d . .
S2 S 0.46429(15) 0.45279(11) 0.43057(6) 0.0105(2) Uani 1 1 d . .
O1 O 0.3629(5) 0.6743(3) 0.4331(2) 0.0177(9) Uani 1 1 d . .
O2 O 0.3255(5) 0.5936(4) 0.3349(2) 0.0187(9) Uani 1 1 d . .
O3 O 0.4212(5) 0.4583(4) 0.49400(19) 0.0176(9) Uani 1 1 d . .
O4 O 0.3846(5) 0.3778(4) 0.3954(2) 0.0183(9) Uani 1 1 d . .
C1 C 0.8572(6) 0.7462(4) 0.3638(3) 0.0091(9) Uani 1 1 d . .
C2 C 0.7161(7) 0.7941(4) 0.3735(2) 0.0103(9) Uani 1 1 d . .
C3 C 0.6260(6) 0.7777(4) 0.3208(3) 0.0100(10) Uani 1 1 d . .
C4 C 0.7076(7) 0.7168(4) 0.2798(2) 0.0111(10) Uani 1 1 d . .
C5 C 0.8514(6) 0.6967(4) 0.3061(2) 0.0097(10) Uani 1 1 d . .
C6 C 0.9911(7) 0.7573(4) 0.4026(3) 0.0120(11) Uani 1 1 d . .
H6A H 1.0635 0.7042 0.3927 0.014 Uiso 1 1 calc R U
H6B H 0.9619 0.7491 0.4453 0.014 Uiso 1 1 calc R U
C7 C 0.6736(7) 0.8537(4) 0.4278(2) 0.0148(11) Uani 1 1 d . .
H7A H 0.6934 0.9243 0.4203 0.018 Uiso 1 1 calc R U
H7B H 0.7320 0.8313 0.4625 0.018 Uiso 1 1 calc R U
H7C H 0.5675 0.8444 0.4362 0.018 Uiso 1 1 calc R U
C8 C 0.4767(7) 0.8212(5) 0.3096(3) 0.0169(12) Uani 1 1 d . .
H8A H 0.4179 0.7751 0.2850 0.020 Uiso 1 1 calc R U
H8B H 0.4876 0.8846 0.2882 0.020 Uiso 1 1 calc R U
H8C H 0.4261 0.8325 0.3480 0.020 Uiso 1 1 calc R U
C9 C 0.6575(8) 0.6873(5) 0.2179(3) 0.0168(12) Uani 1 1 d . .
H9A H 0.7197 0.6326 0.2032 0.020 Uiso 1 1 calc R U
H9B H 0.6665 0.7444 0.1907 0.020 Uiso 1 1 calc R U
H9C H 0.5534 0.6656 0.2194 0.020 Uiso 1 1 calc R U
C10 C 0.9750(7) 0.6411(5) 0.2765(3) 0.0140(11) Uani 1 1 d . .
H10A H 1.0207 0.6831 0.2456 0.017 Uiso 1 1 calc R U
H10B H 0.9355 0.5805 0.2579 0.017 Uiso 1 1 calc R U
H10C H 1.0499 0.6231 0.3066 0.017 Uiso 1 1 calc R U
C11 C 1.0653(7) 0.8596(5) 0.3941(3) 0.0171(12) Uani 1 1 d . .
H11A H 0.9996 0.9115 0.4113 0.021 Uiso 1 1 calc R U
H11B H 1.1599 0.8607 0.4170 0.021 Uiso 1 1 calc R U
C12 C 1.0976(8) 0.8852(5) 0.3287(3) 0.0183(13) Uani 1 1 d . .
H12A H 1.0037 0.8945 0.3070 0.022 Uiso 1 1 calc R U
H12B H 1.1539 0.8309 0.3101 0.022 Uiso 1 1 calc R U
H12C H 1.1560 0.9467 0.3268 0.022 Uiso 1 1 calc R U
C13 C 0.7998(6) 0.3068(4) 0.4045(3) 0.0111(10) Uani 1 1 d . .
C14 C 0.7585(6) 0.3213(4) 0.4665(3) 0.0105(10) Uani 1 1 d . .
C15 C 0.8507(6) 0.3980(4) 0.4912(2) 0.0104(10) Uani 1 1 d . .
C16 C 0.9517(6) 0.4294(4) 0.4447(3) 0.0086(10) Uani 1 1 d . .
C17 C 0.9220(6) 0.3729(5) 0.3923(2) 0.0106(10) Uani 1 1 d . .
C18 C 0.7340(7) 0.2321(4) 0.3621(3) 0.0124(10) Uani 1 1 d . .
H18A H 0.7450 0.2570 0.3204 0.015 Uiso 1 1 calc R U
H18B H 0.6263 0.2258 0.3706 0.015 Uiso 1 1 calc R U
C19 C 0.6477(7) 0.2626(5) 0.5011(3) 0.0188(13) Uani 1 1 d . .
H19A H 0.5778 0.2309 0.4732 0.023 Uiso 1 1 calc R U
H19B H 0.5931 0.3068 0.5283 0.023 Uiso 1 1 calc R U
H19C H 0.6990 0.2112 0.5246 0.023 Uiso 1 1 calc R U
C20 C 0.8483(8) 0.4321(5) 0.5554(3) 0.0170(12) Uani 1 1 d . .
H20A H 0.8968 0.4972 0.5585 0.020 Uiso 1 1 calc R U
H20B H 0.9015 0.3839 0.5805 0.020 Uiso 1 1 calc R U
H20C H 0.7451 0.4375 0.5692 0.020 Uiso 1 1 calc R U
C21 C 1.0715(6) 0.5048(4) 0.4521(3) 0.0114(10) Uani 1 1 d . .
H21A H 1.1158 0.5196 0.4129 0.014 Uiso 1 1 calc R U
H21B H 1.1482 0.4787 0.4792 0.014 Uiso 1 1 calc R U
H21C H 1.0294 0.5659 0.4693 0.014 Uiso 1 1 calc R U
C22 C 1.0109(7) 0.3749(5) 0.3353(3) 0.0138(11) Uani 1 1 d . .
H22A H 0.9465 0.3580 0.3013 0.017 Uiso 1 1 calc R U
H22B H 1.0922 0.3265 0.3381 0.017 Uiso 1 1 calc R U
H22C H 1.0523 0.4417 0.3294 0.017 Uiso 1 1 calc R U
C23 C 0.8059(6) 0.1292(4) 0.3666(3) 0.0145(10) Uani 1 1 d . .
H23A H 0.7955 0.1038 0.4082 0.017 Uiso 1 1 calc R U
H23B H 0.9133 0.1346 0.3574 0.017 Uiso 1 1 calc R U
C24 C 0.7333(8) 0.0557(4) 0.3227(3) 0.0184(12) Uani 1 1 d . .
H24A H 0.7850 -0.0084 0.3248 0.022 Uiso 1 1 calc R U
H24B H 0.7399 0.0821 0.2817 0.022 Uiso 1 1 calc R U
H24C H 0.6285 0.0465 0.3336 0.022 Uiso 1 1 calc R U
C25 C 0.6972(6) 0.5974(4) 0.4538(3) 0.0102(10) Uani 1 1 d . .
H25A H 0.6089 0.6074 0.4797 0.012 Uiso 1 1 calc R U
H25B H 0.7894 0.6232 0.4725 0.012 Uiso 1 1 calc R U
C26 C 0.6604(7) 0.4935(4) 0.3283(2) 0.0103(10) Uani 1 1 d . .
H26A H 0.5606 0.4712 0.3151 0.012 Uiso 1 1 calc R U
H26B H 0.7383 0.4789 0.2981 0.012 Uiso 1 1 calc R U

loop_
_atom_site_aniso_label
_atom_site_aniso_U_11
_atom_site_aniso_U_22
_atom_site_aniso_U_33
_atom_site_aniso_U_23
_atom_site_aniso_U_13
_atom_site_aniso_U_12
Rh1 0.00478(16) 0.00737(17) 0.00774(17) 0.00066(14) -0.00019(14) 0.00073(14)
Rh2 0.00429(16) 0.00669(16) 0.00900(17) 0.00058(15) -0.00026(14) -0.00010(14)
S1 0.0055(5) 0.0137(6) 0.0135(6) 0.0025(5) 0.0005(5) 0.0007(5)
S2 0.0051(5) 0.0113(6) 0.0150(6) 0.0021(5) -0.0002(4) -0.0005(5)
O1 0.012(2) 0.015(2) 0.026(2) 0.0006(17) 0.0062(17) 0.0036(16)
O2 0.0082(19) 0.027(2) 0.021(2) 0.0058(18) -0.0051(17) -0.0004(18)
O3 0.0106(18) 0.025(2) 0.017(2) 0.0050(19) 0.0020(16) -0.001(2)
O4 0.0113(19) 0.016(2) 0.028(2) -0.0009(18) -0.0015(17) -0.0067(17)
C1 0.007(2) 0.009(2) 0.012(2) 0.0009(19) 0.000(2) -0.0013(17)
C2 0.010(2) 0.009(2) 0.013(2) 0.0007(18) 0.000(2) -0.0019(19)
C3 0.009(2) 0.011(2) 0.011(2) 0.0047(19) -0.0004(19) 0.0023(19)
C4 0.011(2) 0.010(2) 0.013(2) 0.0019(18) -0.003(2) -0.003(2)
C5 0.008(2) 0.008(2) 0.014(2) 0.0025(18) 0.001(2) -0.0008(19)
C6 0.010(2) 0.010(2) 0.016(3) 0.0018(19) -0.003(2) -0.0050(19)
C7 0.019(3) 0.013(3) 0.013(2) -0.0033(19) 0.002(2) 0.004(2)
C8 0.011(3) 0.016(3) 0.024(3) 0.006(2) -0.004(2) 0.005(2)
C9 0.019(3) 0.022(3) 0.009(2) 0.001(2) -0.003(2) -0.005(3)
C10 0.013(3) 0.013(3) 0.016(3) -0.002(2) 0.006(2) 0.001(2)
C11 0.016(3) 0.021(3) 0.015(3) 0.002(2) -0.003(2) -0.008(2)
C12 0.016(3) 0.021(3) 0.018(3) 0.003(2) -0.002(2) -0.006(2)
C13 0.011(3) 0.006(2) 0.017(3) 0.0001(18) -0.003(2) -0.0036(19)
C14 0.007(2) 0.009(2) 0.016(3) 0.0048(19) -0.0030(19) -0.0008(18)
C15 0.007(2) 0.011(2) 0.013(2) 0.0023(18) 0.000(2) 0.0014(19)
C16 0.005(2) 0.006(2) 0.015(3) 0.0022(18) 0.0002(19) 0.0031(17)
C17 0.009(2) 0.010(2) 0.012(2) 0.000(2) -0.0001(19) 0.001(2)
C18 0.015(3) 0.003(2) 0.018(3) -0.002(2) -0.002(2) -0.0002(18)
C19 0.015(3) 0.017(3) 0.025(3) 0.006(2) 0.002(3) -0.003(2)
C20 0.017(3) 0.021(3) 0.013(3) -0.001(2) -0.001(2) 0.004(2)
C21 0.007(2) 0.009(2) 0.019(3) -0.001(2) -0.001(2) 0.0011(19)
C22 0.016(3) 0.010(2) 0.015(3) -0.001(2) 0.003(2) 0.004(2)
C23 0.016(3) 0.013(2) 0.015(2) 0.000(2) -0.001(2) -0.002(2)
C24 0.025(3) 0.011(3) 0.019(3) -0.002(2) 0.001(2) 0.002(2)
C25 0.011(3) 0.005(2) 0.015(2) -0.0007(18) 0.001(2) -0.0018(19)
C26 0.011(2) 0.007(2) 0.012(2) -0.0034(18) 0.000(2) 0.000(2)

loop_
_atom_type_symbol
_atom_type_description
_atom_type_scat_dispersion_real
_atom_type_scat_dispersion_imag
_atom_type_scat_source
C C 0.0033 0.0016
;
International Tables for Crystallography
(Vol. C, Tables 4.2.6.8 and 6.1.1.4)
;
H H 0.0000 0.0000
;
International Tables for Crystallography
(Vol. C, Table 6.1.1.4)
;
Rh Rh -1.1178 0.9187
;
International Tables for Crystallography
(Vol. C, Tables 4.2.6.8 and 6.1.1.4)
;
S S 0.1246 0.1234
;
International Tables for Crystallography
(Vol. C, Tables 4.2.6.8 and 6.1.1.4)
;
O O 0.0106 0.0060
;
International Tables for Crystallography
(Vol. C, Tables 4.2.6.8 and 6.1.1.4)
;

loop_
_geom_angle_atom_site_label_1
_geom_angle_atom_site_label_2
_geom_angle_atom_site_label_3
_geom_angle
C25 Rh1 C26 100.0(2)
C25 Rh1 C2 97.4(2)
C26 Rh1 C2 159.2(2)
C25 Rh1 C3 131.4(2)
C26 Rh1 C3 128.1(2)
C2 Rh1 C3 38.1(2)
C25 Rh1 C4 156.7(2)
C26 Rh1 C4 97.1(2)
C2 Rh1 C4 63.2(2)
C3 Rh1 C4 37.5(2)
C25 Rh1 C5 123.7(2)
C26 Rh1 C5 97.8(2)
C2 Rh1 C5 62.7(2)
C3 Rh1 C5 62.4(2)
C4 Rh1 C5 37.4(2)
C25 Rh1 C1 94.5(2)
C26 Rh1 C1 129.1(2)
C2 Rh1 C1 37.4(2)
C3 Rh1 C1 62.5(2)
C4 Rh1 C1 62.3(2)
C5 Rh1 C1 37.0(2)
C25 Rh1 S1 83.24(17)
C26 Rh1 S1 84.95(18)
C2 Rh1 S1 108.52(16)
C3 Rh1 S1 93.46(15)
C4 Rh1 S1 114.06(16)
C5 Rh1 S1 151.43(15)
C1 Rh1 S1 145.50(14)
C25 Rh1 Rh2 50.15(15)
C26 Rh1 Rh2 50.26(15)
C2 Rh1 Rh2 143.66(15)
C3 Rh1 Rh2 178.28(16)
C4 Rh1 Rh2 141.60(15)
C5 Rh1 Rh2 117.73(14)
C1 Rh1 Rh2 118.79(14)
S1 Rh1 Rh2 85.90(4)
C25 Rh2 C26 100.0(2)
C25 Rh2 C13 156.5(2)
C26 Rh2 C13 100.7(2)
C25 Rh2 C14 124.1(2)
C26 Rh2 C14 135.6(2)
C13 Rh2 C14 38.1(2)
C25 Rh2 C15 93.7(2)
C26 Rh2 C15 157.4(2)
C13 Rh2 C15 63.3(2)
C14 Rh2 C15 37.5(2)
C25 Rh2 C17 128.8(2)
C26 Rh2 C17 95.5(2)
C13 Rh2 C17 37.6(2)
C14 Rh2 C17 62.4(2)
C15 Rh2 C17 62.0(2)
C25 Rh2 C16 96.6(2)
C26 Rh2 C16 122.4(2)
C13 Rh2 C16 62.5(2)
C14 Rh2 C16 62.3(2)
C15 Rh2 C16 37.3(2)
C17 Rh2 C16 36.5(2)
C25 Rh2 S2 84.17(17)
C26 Rh2 S2 84.94(18)
C13 Rh2 S2 108.78(15)
C14 Rh2 S2 93.82(15)
C15 Rh2 S2 114.47(15)
C17 Rh2 S2 145.99(16)
C16 Rh2 S2 151.75(15)
C25 Rh2 Rh1 50.02(16)
C26 Rh2 Rh1 50.34(15)
C13 Rh2 Rh1 146.89(15)
C14 Rh2 Rh1 174.09(15)
C15 Rh2 Rh1 137.36(15)
C17 Rh2 Rh1 119.57(15)
C16 Rh2 Rh1 115.51(14)
S2 Rh2 Rh1 86.62(4)
O1 S1 O2 114.5(3)
O1 S1 Rh1 114.2(2)
O2 S1 Rh1 115.3(2)
O1 S1 S2 108.5(2)
O2 S1 S2 108.1(2)
Rh1 S1 S2 93.89(6)
O4 S2 O3 114.8(3)
O4 S2 Rh2 115.6(2)
O3 S2 Rh2 113.65(19)
O4 S2 S1 108.4(2)
O3 S2 S1 108.2(2)
Rh2 S2 S1 93.58(6)
C2 C1 C5 107.9(5)
C2 C1 C6 125.5(5)
C5 C1 C6 126.1(5)
C2 C1 Rh1 68.8(3)
C5 C1 Rh1 71.4(3)
C6 C1 Rh1 131.4(4)
C1 C2 C3 107.8(5)
C1 C2 C7 125.8(5)
C3 C2 C7 126.4(5)
C1 C2 Rh1 73.8(3)
C3 C2 Rh1 71.0(3)
C7 C2 Rh1 122.6(4)
C4 C3 C2 108.5(5)
C4 C3 C8 125.6(5)
C2 C3 C8 125.8(6)
C4 C3 Rh1 72.2(3)
C2 C3 Rh1 70.9(3)
C8 C3 Rh1 125.2(4)
C3 C4 C5 108.0(5)
C3 C4 C9 125.6(5)
C5 C4 C9 126.2(5)
C3 C4 Rh1 70.3(3)
C5 C4 Rh1 72.7(3)
C9 C4 Rh1 126.9(4)
C1 C5 C4 107.8(5)
C1 C5 C10 126.5(5)
C4 C5 C10 125.5(5)
C1 C5 Rh1 71.6(3)
C4 C5 Rh1 69.9(3)
C10 C5 Rh1 127.4(4)
C1 C6 C11 111.7(5)
C1 C6 H6A 109.3
C11 C6 H6A 109.3
C1 C6 H6B 109.3
C11 C6 H6B 109.3
H6A C6 H6B 107.9
C2 C7 H7A 109.5
C2 C7 H7B 109.5
H7A C7 H7B 109.5
C2 C7 H7C 109.5
H7A C7 H7C 109.5
H7B C7 H7C 109.5
C3 C8 H8A 109.5
C3 C8 H8B 109.5
H8A C8 H8B 109.5
C3 C8 H8C 109.5
H8A C8 H8C 109.5
H8B C8 H8C 109.5
C4 C9 H9A 109.5
C4 C9 H9B 109.5
H9A C9 H9B 109.5
C4 C9 H9C 109.5
H9A C9 H9C 109.5
H9B C9 H9C 109.5
C5 C10 H10A 109.5
C5 C10 H10B 109.5
H10A C10 H10B 109.5
C5 C10 H10C 109.5
H10A C10 H10C 109.5
H10B C10 H10C 109.5
C12 C11 C6 113.7(5)
C12 C11 H11A 108.8
C6 C11 H11A 108.8
C12 C11 H11B 108.8
C6 C11 H11B 108.8
H11A C11 H11B 107.7
C11 C12 H12A 109.5
C11 C12 H12B 109.5
H12A C12 H12B 109.5
C11 C12 H12C 109.5
H12A C12 H12C 109.5
H12B C12 H12C 109.5
C17 C13 C14 107.1(5)
C17 C13 C18 126.6(5)
C14 C13 C18 126.2(5)
C17 C13 Rh2 73.2(3)
C14 C13 Rh2 71.3(3)
C18 C13 Rh2 123.8(4)
C15 C14 C13 108.3(5)
C15 C14 C19 124.9(5)
C13 C14 C19 126.6(5)
C15 C14 Rh2 72.2(3)
C13 C14 Rh2 70.6(3)
C19 C14 Rh2 126.3(4)
C14 C15 C16 107.5(5)
C14 C15 C20 125.2(5)
C16 C15 C20 127.1(5)
C14 C15 Rh2 70.3(3)
C16 C15 Rh2 72.3(3)
C20 C15 Rh2 126.5(4)
C17 C16 C15 108.3(5)
C17 C16 C21 126.4(5)
C15 C16 C21 125.2(5)
C17 C16 Rh2 71.5(3)
C15 C16 Rh2 70.4(3)
C21 C16 Rh2 126.3(4)
C16 C17 C13 108.6(5)
C16 C17 C22 125.8(5)
C13 C17 C22 125.3(5)
C16 C17 Rh2 72.0(3)
C13 C17 Rh2 69.2(3)
C22 C17 Rh2 128.7(4)
C13 C18 C23 113.4(5)
C13 C18 H18A 108.9
C23 C18 H18A 108.9
C13 C18 H18B 108.9
C23 C18 H18B 108.9
H18A C18 H18B 107.7
C14 C19 H19A 109.5
C14 C19 H19B 109.5
H19A C19 H19B 109.5
C14 C19 H19C 109.5
H19A C19 H19C 109.5
H19B C19 H19C 109.5
C15 C20 H20A 109.5
C15 C20 H20B 109.5
H20A C20 H20B 109.5
C15 C20 H20C 109.5
H20A C20 H20C 109.5
H20B C20 H20C 109.5
C16 C21 H21A 109.5
C16 C21 H21B 109.5
H21A C21 H21B 109.5
C16 C21 H21C 109.5
H21A C21 H21C 109.5
H21B C21 H21C 109.5
C17 C22 H22A 109.5
C17 C22 H22B 109.5
H22A C22 H22B 109.5
C17 C22 H22C 109.5
H22A C22 H22C 109.5
H22B C22 H22C 109.5
C18 C23 C24 111.1(5)
C18 C23 H23A 109.4
C24 C23 H23A 109.4
C18 C23 H23B 109.4
C24 C23 H23B 109.4
H23A C23 H23B 108.0
C23 C24 H24A 109.5
C23 C24 H24B 109.5
H24A C24 H24B 109.5
C23 C24 H24C 109.5
H24A C24 H24C 109.5
H24B C24 H24C 109.5
Rh1 C25 Rh2 79.8(2)
Rh1 C25 H25A 115.3
Rh2 C25 H25A 115.3
Rh1 C25 H25B 115.3
Rh2 C25 H25B 115.3
H25A C25 H25B 112.3
Rh2 C26 Rh1 79.40(19)
Rh2 C26 H26A 115.4
Rh1 C26 H26A 115.4
Rh2 C26 H26B 115.4
Rh1 C26 H26B 115.4
H26A C26 H26B 112.4

loop_
_geom_bond_atom_site_label_1
_geom_bond_atom_site_label_2
_geom_bond_distance
Rh1 C25 2.040(6)
Rh1 C26 2.053(5)
Rh1 C2 2.209(5)
Rh1 C3 2.210(6)
Rh1 C4 2.234(5)
Rh1 C5 2.271(6)
Rh1 C1 2.274(5)
Rh1 S1 2.2892(15)
Rh1 Rh2 2.6211(6)
Rh2 C25 2.044(5)
Rh2 C26 2.051(6)
Rh2 C13 2.203(6)
Rh2 C14 2.212(5)
Rh2 C15 2.237(6)
Rh2 C17 2.256(6)
Rh2 C16 2.263(6)
Rh2 S2 2.2789(14)
S1 O1 1.461(5)
S1 O2 1.465(5)
S1 S2 2.323(2)
S2 O4 1.463(5)
S2 O3 1.464(5)
C1 C2 1.439(8)
C1 C5 1.444(8)
C1 C6 1.488(8)
C2 C3 1.441(8)
C2 C7 1.498(7)
C3 C4 1.428(8)
C3 C8 1.485(8)
C4 C5 1.445(8)
C4 C9 1.501(8)
C5 C10 1.492(8)
C6 C11 1.540(9)
C6 H6A 0.9900
C6 H6B 0.9900
C7 H7A 0.9800
C7 H7B 0.9800
C7 H7C 0.9800
C8 H8A 0.9800
C8 H8B 0.9800
C8 H8C 0.9800
C9 H9A 0.9800
C9 H9B 0.9800
C9 H9C 0.9800
C10 H10A 0.9800
C10 H10B 0.9800
C10 H10C 0.9800
C11 C12 1.522(8)
C11 H11A 0.9900
C11 H11B 0.9900
C12 H12A 0.9800
C12 H12B 0.9800
C12 H12C 0.9800
C13 C17 1.439(8)
C13 C14 1.441(8)
C13 C18 1.498(8)
C14 C15 1.432(8)
C14 C19 1.485(8)
C15 C16 1.439(8)
C15 C20 1.498(8)
C16 C17 1.416(8)
C16 C21 1.488(8)
C17 C22 1.497(8)
C18 C23 1.529(8)
C18 H18A 0.9900
C18 H18B 0.9900
C19 H19A 0.9800
C19 H19B 0.9800
C19 H19C 0.9800
C20 H20A 0.9800
C20 H20B 0.9800
C20 H20C 0.9800
C21 H21A 0.9800
C21 H21B 0.9800
C21 H21C 0.9800
C22 H22A 0.9800
C22 H22B 0.9800
C22 H22C 0.9800
C23 C24 1.533(8)
C23 H23A 0.9900
C23 H23B 0.9900
C24 H24A 0.9800
C24 H24B 0.9800
C24 H24C 0.9800
C25 H25A 0.9900
C25 H25B 0.9900
C26 H26A 0.9900
C26 H26B 0.9900

loop_
_geom_torsion_atom_site_label_1
_geom_torsion_atom_site_label_2
_geom_torsion_atom_site_label_3
_geom_torsion_atom_site_label_4
_geom_torsion
C5 C1 C2 C3 -2.3(6)
C6 C1 C2 C3 170.2(5)
Rh1 C1 C2 C3 -63.3(4)
C5 C1 C2 C7 179.8(5)
C6 C1 C2 C7 -7.7(9)
Rh1 C1 C2 C7 118.8(5)
C5 C1 C2 Rh1 61.0(4)
C6 C1 C2 Rh1 -126.5(5)
C1 C2 C3 C4 2.3(6)
C7 C2 C3 C4 -179.8(5)
Rh1 C2 C3 C4 -62.8(4)
C1 C2 C3 C8 -174.6(6)
C7 C2 C3 C8 3.2(9)
Rh1 C2 C3 C8 120.2(6)
C1 C2 C3 Rh1 65.1(4)
C7 C2 C3 Rh1 -117.0(6)
C2 C3 C4 C5 -1.4(6)
C8 C3 C4 C5 175.6(6)
Rh1 C3 C4 C5 -63.4(4)
C2 C3 C4 C9 -176.1(5)
C8 C3 C4 C9 0.9(9)
Rh1 C3 C4 C9 121.9(6)
C2 C3 C4 Rh1 62.0(4)
C8 C3 C4 Rh1 -121.0(6)
C2 C1 C5 C4 1.5(6)
C6 C1 C5 C4 -171.0(5)
Rh1 C1 C5 C4 60.9(4)
C2 C1 C5 C10 177.3(5)
C6 C1 C5 C10 4.8(9)
Rh1 C1 C5 C10 -123.3(6)
C2 C1 C5 Rh1 -59.4(4)
C6 C1 C5 Rh1 128.1(5)
C3 C4 C5 C1 -0.1(6)
C9 C4 C5 C1 174.6(5)
Rh1 C4 C5 C1 -61.9(4)
C3 C4 C5 C10 -175.9(5)
C9 C4 C5 C10 -1.2(9)
Rh1 C4 C5 C10 122.2(6)
C3 C4 C5 Rh1 61.9(4)
C9 C4 C5 Rh1 -123.4(6)
C2 C1 C6 C11 -73.6(7)
C5 C1 C6 C11 97.7(7)
Rh1 C1 C6 C11 -165.7(4)
C1 C6 C11 C12 -51.9(7)
C17 C13 C14 C15 2.2(6)
C18 C13 C14 C15 178.6(5)
Rh2 C13 C14 C15 -62.8(4)
C17 C13 C14 C19 -173.7(6)
C18 C13 C14 C19 2.7(9)
Rh2 C13 C14 C19 121.4(6)
C17 C13 C14 Rh2 64.9(4)
C18 C13 C14 Rh2 -118.7(6)
C13 C14 C15 C16 -1.4(6)
C19 C14 C15 C16 174.6(5)
Rh2 C14 C15 C16 -63.1(4)
C13 C14 C15 C20 -176.8(5)
C19 C14 C15 C20 -0.9(9)
Rh2 C14 C15 C20 121.4(6)
C13 C14 C15 Rh2 61.8(4)
C19 C14 C15 Rh2 -122.3(6)
C14 C15 C16 C17 0.0(6)
C20 C15 C16 C17 175.4(5)
Rh2 C15 C16 C17 -61.8(4)
C14 C15 C16 C21 -177.1(5)
C20 C15 C16 C21 -1.7(9)
Rh2 C15 C16 C21 121.1(5)
C14 C15 C16 Rh2 61.8(4)
C20 C15 C16 Rh2 -122.8(6)
C15 C16 C17 C13 1.3(6)
C21 C16 C17 C13 178.4(5)
Rh2 C16 C17 C13 -59.7(4)
C15 C16 C17 C22 -173.8(5)
C21 C16 C17 C22 3.3(9)
Rh2 C16 C17 C22 125.1(6)
C15 C16 C17 Rh2 61.1(4)
C21 C16 C17 Rh2 -121.9(6)
C14 C13 C17 C16 -2.2(6)
C18 C13 C17 C16 -178.5(5)
Rh2 C13 C17 C16 61.5(4)
C14 C13 C17 C22 173.0(5)
C18 C13 C17 C22 -3.4(9)
Rh2 C13 C17 C22 -123.4(6)
C14 C13 C17 Rh2 -63.6(4)
C18 C13 C17 Rh2 120.0(6)
C17 C13 C18 C23 90.8(7)
C14 C13 C18 C23 -84.9(7)
Rh2 C13 C18 C23 -175.5(4)
C13 C18 C23 C24 179.5(5)
